data_4074744
loop_
_publ_author_name
'Wei, Xiaolan'
'Carroll, Patrick J.'
'Sneddon, Larry G.'

_publ_section_title
;
 Ruthenium-Catalyzed Homo and Cross Metathesis Reactions of
 Alkenylpolyboranes:&#x00A0; New Routes to Functionalo-Carborane and
 Decaborane Derivatives
;
_journal_issue 3
_journal_name_full Organometallics
_journal_page_first 609
_journal_paper_doi 10.1021/om050851l
_journal_volume 25
_journal_year 2006
_chemical_formula_sum 'C11 H27 B10 N O2'
_chemical_formula_weight 313.44
_space_group_IT_number 19
_symmetry_cell_setting orthorhombic
_symmetry_Int_Tables_number 19
_symmetry_space_group_name_Hall 'P 2ac 2ab'
_symmetry_space_group_name_H-M 'P 21 21 21'
_atom_sites_solution_hydrogens geom
_atom_sites_solution_primary direct
_audit_creation_method SHELXL-97
_cell_angle_alpha 90.00
_cell_angle_beta 90.00
_cell_angle_gamma 90.00
_cell_formula_units_Z 4
_cell_length_a 8.5581(5)
_cell_length_b 10.3974(8)
_cell_length_c 20.5774(15)
_cell_measurement_temperature 143(1)
_cell_volume 1831.0(2)
_computing_data_collection 'CrystalClear (Rigaku, 1999)'
_computing_data_reduction 'CrystalClear (Rigaku, 1999)'
_computing_structure_refinement 'SHELXL-97 (Sheldrick, 1997)'
_computing_structure_solution 'SIR97 (Altomare, 1999)'
_diffrn_ambient_temperature 143(1)
_diffrn_measured_fraction_theta_full 0.943
_diffrn_measured_fraction_theta_max 0.943
_diffrn_measurement_device 'CCD Area Detector'
_diffrn_measurement_device_type 'Rigaku Mercury'
_diffrn_measurement_method 'phi and omega rotations'
_diffrn_radiation_monochromator graphite
_diffrn_radiation_source 'rotating anode'
_diffrn_radiation_type MoK\a
_diffrn_radiation_wavelength 0.71069
_diffrn_reflns_av_R_equivalents 0.0293
_diffrn_reflns_av_sigmaI/netI 0.0211
_diffrn_reflns_limit_h_max 10
_diffrn_reflns_limit_h_min -10
_diffrn_reflns_limit_k_max 11
_diffrn_reflns_limit_k_min -12
_diffrn_reflns_limit_l_max 24
_diffrn_reflns_limit_l_min -23
_diffrn_reflns_number 15693
_diffrn_reflns_theta_full 25.34
_diffrn_reflns_theta_max 25.34
_diffrn_reflns_theta_min 2.58
_exptl_absorpt_coefficient_mu 0.064
_exptl_absorpt_correction_T_max 1.0000
_exptl_absorpt_correction_T_min 0.7351
_exptl_absorpt_correction_type multi-scan
_exptl_crystal_density_diffrn 1.137
_exptl_crystal_F_000 664
_exptl_crystal_size_max 0.32
_exptl_crystal_size_mid 0.30
_exptl_crystal_size_min 0.18
_refine_diff_density_max 0.372
_refine_diff_density_min -0.400
_refine_diff_density_rms 0.091
_refine_ls_abs_structure_details 'Flack H D (1983), Acta Cryst. A39, 876-881'
_refine_ls_abs_structure_Flack 0.6(12)
_refine_ls_extinction_method none
_refine_ls_goodness_of_fit_ref 1.167
_refine_ls_hydrogen_treatment constr
_refine_ls_matrix_type full
_refine_ls_number_parameters 326
_refine_ls_number_reflns 3136
_refine_ls_number_restraints 0
_refine_ls_restrained_S_all 1.167
_refine_ls_R_factor_all 0.0500
_refine_ls_R_factor_gt 0.0464
_refine_ls_shift/su_max 0.006
_refine_ls_shift/su_mean 0.001
_refine_ls_structure_factor_coef Fsqd
_refine_ls_weighting_details 'calc w=1/[\s^2^(Fo^2^)+(0.1164P)^2^+0.1862P] where P=(Fo^2^+2Fc^2^)/3'
_refine_ls_weighting_scheme calc
_refine_ls_wR_factor_gt 0.1476
_refine_ls_wR_factor_ref 0.1602
_reflns_number_gt 3013
_reflns_number_total 3136
_reflns_threshold_expression >2sigma(I)
_cod_data_source_file om050851lsi20051002_080252.cif
_cod_data_source_block cmpd15
_cod_original_sg_symbol_H-M 'P 21 21 21 '
_cod_database_code 4074744

loop_
_symmetry_equiv_pos_as_xyz
'x, y, z'
'x+1/2, -y+1/2, -z'
'-x, y+1/2, -z+1/2'
'-x+1/2, -y, z+1/2'

loop_
_atom_site_label
_atom_site_type_symbol
_atom_site_fract_x
_atom_site_fract_y
_atom_site_fract_z
_atom_site_U_iso_or_equiv
_atom_site_adp_type
_atom_site_occupancy
_atom_site_symmetry_multiplicity
_atom_site_calc_flag
C1 C 0.3457(2) 0.38013(19) 0.38643(10) 0.0226(5) Uani 1 1 d
C2 C 0.4290(3) 0.5199(2) 0.40385(10) 0.0247(5) Uani 1 1 d
B3 B 0.4989(3) 0.3837(2) 0.44067(12) 0.0272(5) Uani 1 1 d
B4 B 0.4848(3) 0.2623(2) 0.37987(12) 0.0262(5) Uani 1 1 d
B5 B 0.3979(3) 0.3324(2) 0.30980(12) 0.0267(5) Uani 1 1 d
B6 B 0.3578(3) 0.4967(2) 0.32691(12) 0.0271(5) Uani 1 1 d
B7 B 0.6248(3) 0.5078(3) 0.41146(13) 0.0294(5) Uani 1 1 d
B8 B 0.6650(3) 0.3422(3) 0.39444(13) 0.0290(5) Uani 1 1 d
B9 B 0.6036(3) 0.3099(2) 0.31324(13) 0.0284(5) Uani 1 1 d
B10 B 0.5240(3) 0.4554(3) 0.27985(13) 0.0322(6) Uani 1 1 d
B11 B 0.5371(3) 0.5764(2) 0.34139(13) 0.0304(6) Uani 1 1 d
B12 B 0.6900(3) 0.4620(3) 0.33306(13) 0.0309(6) Uani 1 1 d
C13 C 0.1828(3) 0.3507(2) 0.41467(11) 0.0282(5) Uani 1 1 d
C14 C 0.1036(3) 0.4660(2) 0.44361(11) 0.0277(5) Uani 1 1 d
C15 C 0.1165(2) 0.4960(2) 0.50583(10) 0.0256(5) Uani 1 1 d
C16 C 0.0588(3) 0.6174(2) 0.53746(10) 0.0250(5) Uani 1 1 d
N17 N -0.0221(2) 0.70530(17) 0.49448(9) 0.0230(4) Uani 1 1 d
C18 C 0.0544(2) 0.77274(19) 0.44894(9) 0.0198(4) Uani 1 1 d
O19 O -0.04369(17) 0.85378(15) 0.41818(7) 0.0258(4) Uani 1 1 d
O20 O 0.19368(16) 0.76106(14) 0.43712(7) 0.0242(4) Uani 1 1 d
C21 C 0.0028(3) 0.9112(2) 0.35514(10) 0.0261(5) Uani 1 1 d
C22 C -0.1383(4) 0.9937(3) 0.33818(13) 0.0443(7) Uani 1 1 d
C23 C 0.1469(3) 0.9953(3) 0.36216(14) 0.0402(6) Uani 1 1 d
C24 C 0.0246(3) 0.8038(2) 0.30609(12) 0.0358(6) Uani 1 1 d
H2 H 0.368(4) 0.579(3) 0.4283(16) 0.054(9) Uiso 1 1 d
H3 H 0.467(3) 0.364(3) 0.4920(13) 0.037(7) Uiso 1 1 d
H4 H 0.448(4) 0.165(3) 0.3939(14) 0.041(8) Uiso 1 1 d
H5 H 0.310(3) 0.275(3) 0.2819(14) 0.036(7) Uiso 1 1 d
H6 H 0.249(3) 0.544(3) 0.3096(13) 0.029(6) Uiso 1 1 d
H7 H 0.685(3) 0.566(3) 0.4464(14) 0.035(7) Uiso 1 1 d
H8 H 0.761(4) 0.291(3) 0.4136(14) 0.041(8) Uiso 1 1 d
H9 H 0.667(3) 0.250(3) 0.2832(13) 0.034(7) Uiso 1 1 d
H10 H 0.536(3) 0.481(2) 0.2278(11) 0.018(6) Uiso 1 1 d
H11 H 0.541(4) 0.676(3) 0.3339(14) 0.043(8) Uiso 1 1 d
H12 H 0.807(4) 0.499(3) 0.3138(15) 0.049(8) Uiso 1 1 d
H13A H 0.122(4) 0.315(3) 0.3780(14) 0.036(7) Uiso 1 1 d
H13B H 0.202(3) 0.275(2) 0.4474(12) 0.026(6) Uiso 1 1 d
H14 H 0.047(3) 0.523(2) 0.4136(12) 0.021(6) Uiso 1 1 d
H15 H 0.183(4) 0.433(3) 0.5333(14) 0.038(7) Uiso 1 1 d
H16A H -0.010(4) 0.600(3) 0.5723(14) 0.040(7) Uiso 1 1 d
H16B H 0.149(3) 0.654(3) 0.5554(13) 0.030(6) Uiso 1 1 d
H17 H -0.106(3) 0.725(2) 0.5008(10) 0.007(5) Uiso 1 1 d
H22A H -0.231(4) 0.934(3) 0.3347(13) 0.033(7) Uiso 1 1 d
H22B H -0.118(3) 1.037(3) 0.2998(15) 0.041(8) Uiso 1 1 d
H22C H -0.148(4) 1.059(3) 0.3723(16) 0.048(8) Uiso 1 1 d
H23A H 0.140(4) 1.052(4) 0.3985(18) 0.059(10) Uiso 1 1 d
H23B H 0.160(4) 1.048(3) 0.3220(15) 0.039(7) Uiso 1 1 d
H23C H 0.241(4) 0.938(4) 0.3639(16) 0.053(9) Uiso 1 1 d
H24A H 0.123(5) 0.752(4) 0.3196(19) 0.071(11) Uiso 1 1 d
H24B H 0.035(3) 0.842(3) 0.2633(13) 0.031(7) Uiso 1 1 d
H24C H -0.065(5) 0.744(4) 0.3044(15) 0.054(9) Uiso 1 1 d

loop_
_atom_site_aniso_label
_atom_site_aniso_U_11
_atom_site_aniso_U_22
_atom_site_aniso_U_33
_atom_site_aniso_U_23
_atom_site_aniso_U_13
_atom_site_aniso_U_12
C1 0.0261(11) 0.0184(10) 0.0233(10) -0.0007(8) -0.0004(8) -0.0010(8)
C2 0.0271(10) 0.0182(10) 0.0288(11) -0.0038(8) 0.0046(8) 0.0005(8)
B3 0.0285(12) 0.0289(11) 0.0242(11) -0.0022(9) -0.0025(10) 0.0007(10)
B4 0.0262(12) 0.0221(11) 0.0303(12) -0.0001(9) -0.0032(10) 0.0023(9)
B5 0.0312(12) 0.0251(11) 0.0240(11) -0.0059(9) -0.0011(10) 0.0032(10)
B6 0.0294(13) 0.0251(11) 0.0267(12) 0.0011(10) 0.0002(9) 0.0033(10)
B7 0.0255(12) 0.0284(12) 0.0342(13) -0.0071(10) -0.0020(10) -0.0027(10)
B8 0.0269(12) 0.0278(12) 0.0324(13) -0.0020(10) -0.0047(10) 0.0036(10)
B9 0.0250(12) 0.0284(12) 0.0316(13) -0.0071(10) 0.0004(10) 0.0039(10)
B10 0.0335(13) 0.0371(14) 0.0259(12) -0.0018(10) 0.0042(10) 0.0020(12)
B11 0.0336(13) 0.0239(11) 0.0336(14) -0.0006(9) 0.0071(11) -0.0030(10)
B12 0.0285(13) 0.0318(12) 0.0323(13) -0.0049(10) 0.0079(10) 0.0011(11)
C13 0.0245(11) 0.0272(11) 0.0329(11) -0.0008(9) 0.0020(9) -0.0020(9)
C14 0.0217(10) 0.0302(11) 0.0312(11) 0.0005(9) 0.0014(9) -0.0024(9)
C15 0.0215(10) 0.0259(10) 0.0293(11) 0.0083(9) 0.0038(8) 0.0026(8)
C16 0.0240(10) 0.0281(10) 0.0230(10) 0.0038(8) 0.0033(9) 0.0007(9)
N17 0.0144(9) 0.0277(9) 0.0271(9) 0.0001(7) 0.0036(7) 0.0040(7)
C18 0.0166(9) 0.0213(9) 0.0216(9) -0.0036(7) -0.0014(7) 0.0010(7)
O19 0.0197(7) 0.0334(8) 0.0242(7) 0.0051(6) 0.0020(5) 0.0064(6)
O20 0.0165(7) 0.0308(8) 0.0253(7) 0.0005(6) 0.0003(6) -0.0015(6)
C21 0.0298(11) 0.0251(10) 0.0233(10) 0.0044(8) 0.0017(9) 0.0038(8)
C22 0.0434(16) 0.0570(17) 0.0326(13) 0.0135(13) 0.0053(11) 0.0234(14)
C23 0.0465(15) 0.0332(13) 0.0410(14) 0.0104(12) -0.0014(11) -0.0130(12)
C24 0.0478(15) 0.0330(12) 0.0265(11) -0.0035(9) 0.0011(11) 0.0027(11)

loop_
_atom_type_symbol
_atom_type_description
_atom_type_scat_dispersion_real
_atom_type_scat_dispersion_imag
_atom_type_scat_source
C C 0.0033 0.0016 'International Tables Vol C Tables 4.2.6.8 and 6.1.1.4'
H H 0.0000 0.0000 'International Tables Vol C Tables 4.2.6.8 and 6.1.1.4'
N N 0.0061 0.0033 'International Tables Vol C Tables 4.2.6.8 and 6.1.1.4'
O O 0.0106 0.0060 'International Tables Vol C Tables 4.2.6.8 and 6.1.1.4'
B B 0.0013 0.0007 'International Tables Vol C Tables 4.2.6.8 and 6.1.1.4'

loop_
_geom_angle_atom_site_label_1
_geom_angle_atom_site_label_2
_geom_angle_atom_site_label_3
_geom_angle
C13 C1 C2 118.78(16)
C13 C1 B5 121.72(18)
C2 C1 B5 109.92(16)
C13 C1 B4 121.09(17)
C2 C1 B4 110.17(16)
B5 C1 B4 62.55(13)
C13 C1 B3 116.65(17)
C2 C1 B3 60.90(13)
B5 C1 B3 113.85(16)
B4 C1 B3 62.45(14)
C13 C1 B6 117.45(18)
C2 C1 B6 60.80(13)
B5 C1 B6 62.25(13)
B4 C1 B6 113.86(16)
B3 C1 B6 113.53(17)
C1 C2 B7 112.43(17)
C1 C2 B11 112.08(16)
B7 C2 B11 63.44(16)
C1 C2 B6 61.56(13)
B7 C2 B6 115.38(18)
B11 C2 B6 62.67(15)
C1 C2 B3 61.40(13)
B7 C2 B3 63.31(14)
B11 C2 B3 115.64(17)
B6 C2 B3 114.60(16)
C1 C2 H2 116(2)
B7 C2 H2 123(2)
B11 C2 H2 119(2)
B6 C2 H2 113(2)
B3 C2 H2 119(2)
C2 B3 C1 57.70(12)
C2 B3 B8 104.18(17)
C1 B3 B8 104.99(16)
C2 B3 B4 104.55(16)
C1 B3 B4 58.52(13)
B8 B3 B4 60.16(14)
C2 B3 B7 57.63(14)
C1 B3 B7 104.88(17)
B8 B3 B7 60.59(15)
B4 B3 B7 108.45(17)
C2 B3 H3 119.1(16)
C1 B3 H3 115.0(15)
B8 B3 H3 131.9(15)
B4 B3 H3 121.3(16)
B7 B3 H3 127.2(15)
C1 B4 B8 104.82(17)
C1 B4 B9 105.04(16)
B8 B4 B9 60.23(14)
C1 B4 B5 58.70(12)
B8 B4 B5 107.95(17)
B9 B4 B5 59.99(14)
C1 B4 B3 59.02(13)
B8 B4 B3 59.45(14)
B9 B4 B3 107.82(17)
B5 B4 B3 107.92(16)
C1 B4 H4 116.0(17)
B8 B4 H4 129.5(17)
B9 B4 H4 128.6(15)
B5 B4 H4 118.0(16)
B3 B4 H4 119.2(15)
C1 B5 B9 105.07(17)
C1 B5 B6 59.26(13)
B9 B5 B6 108.07(18)
C1 B5 B4 58.75(13)
B9 B5 B4 59.97(14)
B6 B5 B4 108.30(17)
C1 B5 B10 105.58(16)
B9 B5 B10 60.60(15)
B6 B5 B10 59.75(14)
B4 B5 B10 108.74(18)
C1 B5 H5 116.8(15)
B9 B5 H5 128.1(14)
B6 B5 H5 118.9(14)
B4 B5 H5 118.6(15)
B10 B5 H5 127.7(15)
C2 B6 C1 57.64(12)
C2 B6 B11 57.98(14)
C1 B6 B11 105.14(17)
C2 B6 B10 104.67(18)
C1 B6 B10 105.39(17)
B11 B6 B10 60.64(15)
C2 B6 B5 104.45(16)
C1 B6 B5 58.49(13)
B11 B6 B5 108.40(18)
B10 B6 B5 60.28(15)
C2 B6 H6 122.1(14)
C1 B6 H6 119.2(14)
B11 B6 H6 125.0(14)
B10 B6 H6 127.2(14)
B5 B6 H6 121.6(14)
C2 B7 B12 104.36(18)
C2 B7 B11 58.31(14)
B12 B7 B11 60.11(15)
C2 B7 B3 59.06(14)
B12 B7 B3 107.59(18)
B11 B7 B3 107.98(17)
C2 B7 B8 104.14(17)
B12 B7 B8 60.20(15)
B11 B7 B8 107.98(18)
B3 B7 B8 59.12(14)
C2 B7 H7 119.7(15)
B12 B7 H7 127.7(15)
B11 B7 H7 121.3(15)
B3 B7 H7 118.2(15)
B8 B7 H7 125.7(15)
B3 B8 B4 60.40(14)
B3 B8 B9 108.31(18)
B4 B8 B9 59.90(14)
B3 B8 B12 107.88(18)
B4 B8 B12 108.08(18)
B9 B8 B12 60.28(15)
B3 B8 B7 60.29(14)
B4 B8 B7 108.40(18)
B9 B8 B7 107.92(18)
B12 B8 B7 59.39(15)
B3 B8 H8 123.4(16)
B4 B8 H8 120.5(17)
B9 B8 H8 119.1(16)
B12 B8 H8 121.3(17)
B7 B8 H8 123.9(17)
B5 B9 B4 60.04(14)
B5 B9 B8 107.71(18)
B4 B9 B8 59.87(15)
B5 B9 B12 107.53(17)
B4 B9 B12 107.81(17)
B8 B9 B12 59.96(15)
B5 B9 B10 59.85(14)
B4 B9 B10 108.19(17)
B8 B9 B10 108.16(18)
B12 B9 B10 60.03(15)
B5 B9 H9 125.1(16)
B4 B9 H9 126.4(15)
B8 B9 H9 121.4(16)
B12 B9 H9 117.0(16)
B10 B9 H9 118.7(15)
B6 B10 B5 59.98(14)
B6 B10 B11 59.57(15)
B5 B10 B11 107.32(17)
B6 B10 B12 107.01(17)
B5 B10 B12 107.17(18)
B11 B10 B12 59.44(15)
B6 B10 B9 107.42(18)
B5 B10 B9 59.55(14)
B11 B10 B9 107.32(18)
B12 B10 B9 59.88(14)
B6 B10 H10 123.1(12)
B5 B10 H10 124.3(12)
B11 B10 H10 120.7(12)
B12 B10 H10 120.3(12)
B9 B10 H10 122.3(12)
C2 B11 B6 59.35(14)
C2 B11 B7 58.25(14)
B6 B11 B7 108.38(17)
C2 B11 B12 104.11(18)
B6 B11 B12 108.00(18)
B7 B11 B12 59.86(15)
C2 B11 B10 105.06(17)
B6 B11 B10 59.79(15)
B7 B11 B10 108.61(18)
B12 B11 B10 60.47(15)
C2 B11 H11 118.3(17)
B6 B11 H11 117.8(18)
B7 B11 H11 120.2(17)
B12 B11 H11 128.6(18)
B10 B11 H11 126.4(16)
B7 B12 B11 60.03(15)
B7 B12 B8 60.41(15)
B11 B12 B8 108.09(18)
B7 B12 B9 108.33(19)
B11 B12 B9 108.00(19)
B8 B12 B9 59.76(14)
B7 B12 B10 108.44(18)
B11 B12 B10 60.09(15)
B8 B12 B10 108.05(19)
B9 B12 B10 60.09(15)
B7 B12 H12 120.0(16)
B11 B12 H12 116.8(17)
B8 B12 H12 125.8(16)
B9 B12 H12 125.5(16)
B10 B12 H12 119.6(16)
C14 C13 C1 113.56(18)
C14 C13 H13A 111.4(18)
C1 C13 H13A 105.1(17)
C14 C13 H13B 114.6(14)
C1 C13 H13B 104.4(14)
H13A C13 H13B 107(2)
C15 C14 C13 122.3(2)
C15 C14 H14 120.5(14)
C13 C14 H14 117.0(14)
C14 C15 C16 126.1(2)
C14 C15 H15 115.3(16)
C16 C15 H15 118.3(16)
N17 C16 C15 115.00(18)
N17 C16 H16A 106.7(18)
C15 C16 H16A 111.9(19)
N17 C16 H16B 112.3(17)
C15 C16 H16B 104.0(17)
H16A C16 H16B 107(2)
C18 N17 C16 121.57(18)
C18 N17 H17 116.4(16)
C16 N17 H17 121.0(16)
O20 C18 N17 124.26(19)
O20 C18 O19 125.17(19)
N17 C18 O19 110.57(17)
C18 O19 C21 119.73(15)
O19 C21 C24 108.57(18)
O19 C21 C23 111.51(18)
C24 C21 C23 112.8(2)
O19 C21 C22 102.39(17)
C24 C21 C22 111.1(2)
C23 C21 C22 110.0(2)
C21 C22 H22A 107.3(16)
C21 C22 H22B 108.6(18)
H22A C22 H22B 113(2)
C21 C22 H22C 107(2)
H22A C22 H22C 114(2)
H22B C22 H22C 107(3)
C21 C23 H23A 112(2)
C21 C23 H23B 109.3(18)
H23A C23 H23B 108(3)
C21 C23 H23C 108(2)
H23A C23 H23C 113(3)
H23B C23 H23C 106(3)
C21 C24 H24A 108(2)
C21 C24 H24B 108.5(17)
H24A C24 H24B 112(3)
C21 C24 H24C 113(2)
H24A C24 H24C 108(3)
H24B C24 H24C 107(2)

loop_
_geom_bond_atom_site_label_1
_geom_bond_atom_site_label_2
_geom_bond_distance
C1 C13 1.541(3)
C1 C2 1.658(3)
C1 B5 1.712(3)
C1 B4 1.713(3)
C1 B3 1.722(3)
C1 B6 1.726(3)
C2 B7 1.688(3)
C2 B11 1.689(3)
C2 B6 1.714(3)
C2 B3 1.714(3)
C2 H2 0.95(4)
B3 B8 1.764(4)
B3 B4 1.781(3)
B3 B7 1.785(4)
B3 H3 1.11(3)
B4 B8 1.777(4)
B4 B9 1.777(4)
B4 B5 1.778(3)
B4 H4 1.10(3)
B5 B9 1.777(4)
B5 B6 1.778(3)
B5 B10 1.783(4)
B5 H5 1.12(3)
B6 B11 1.769(4)
B6 B10 1.773(4)
B6 H6 1.11(3)
B7 B12 1.772(4)
B7 B11 1.775(4)
B7 B8 1.791(4)
B7 H7 1.07(3)
B8 B9 1.783(3)
B8 B12 1.787(4)
B8 H8 1.06(3)
B9 B12 1.793(4)
B9 B10 1.796(4)
B9 H9 1.03(3)
B10 B11 1.788(4)
B10 B12 1.795(4)
B10 H10 1.11(2)
B11 B12 1.777(4)
B11 H11 1.04(3)
B12 H12 1.14(3)
C13 C14 1.501(3)
C13 H13A 0.99(3)
C13 H13B 1.05(3)
C14 C15 1.322(3)
C14 H14 0.98(3)
C15 C16 1.504(3)
C15 H15 1.03(3)
C16 N17 1.448(3)
C16 H16A 0.94(3)
C16 H16B 0.93(3)
N17 C18 1.341(3)
N17 H17 0.76(3)
C18 O20 1.223(3)
C18 O19 1.347(2)
O19 C21 1.482(2)
C21 C24 1.517(3)
C21 C23 1.518(3)
C21 C22 1.522(3)
C22 H22A 1.01(3)
C22 H22B 0.93(3)
C22 H22C 0.98(3)
C23 H23A 0.95(4)
C23 H23B 1.00(3)
C23 H23C 1.00(4)
C24 H24A 1.04(4)
C24 H24B 0.97(3)
C24 H24C 0.99(4)
